data_7150212
loop_
_publ_author_name
'Mateo Alonso, A.'
'Horcajada, Roberto'
'Groombridge, Helen J.'
'Chudasama N\'ee Mandalia, Reshma'
'Motevalli, Majid'
'Utley, James H. P.'
'Wyatt, Peter B.'

_publ_section_title
;
 Synthesis of phenazine derivatives for use as precursors to
 electrochemically generated bases.
;
_journal_issue 15
_journal_name_full 'Organic &amp; biomolecular chemistry'
_journal_page_first 2832
_journal_page_last 2841
_journal_paper_doi 10.1039/b506295k
_journal_volume 3
_journal_year 2005
_chemical_formula_sum 'C22 H26 N2 O2'
_chemical_formula_weight 350.45
_chemical_name_systematic
;
?
;
_space_group_IT_number 14
_symmetry_cell_setting monoclinic
_symmetry_space_group_name_Hall '-P 2yab'
_symmetry_space_group_name_H-M 'P 1 21/a 1'
_atom_sites_solution_hydrogens geom
_atom_sites_solution_primary direct
_atom_sites_solution_secondary difmap
_audit_creation_method SHELXL-97
_cell_angle_alpha 90.00
_cell_angle_beta 90.01(7)
_cell_angle_gamma 90.00
_cell_formula_units_Z 4
_cell_length_a 21.854(12)
_cell_length_b 10.992(5)
_cell_length_c 7.770(10)
_cell_measurement_reflns_used 25
_cell_measurement_temperature 160(2)
_cell_measurement_theta_max 12.4115
_cell_measurement_theta_min 9.3215
_cell_volume 1867(3)
_computing_cell_refinement 'CAD4 /PC (Enraf Nonius, 1994)'
_computing_data_collection 'CAD4 /PC (Enraf Nonius, 1994)'
_computing_data_reduction 'XCAD4 (Harms & Wocadlo, 1995)'
_computing_molecular_graphics 'Ortep-3 for Windows (Farrugia, 1997)'
_computing_publication_material 'WinGX publication routines (Farrugia, 1999)'
_computing_structure_refinement 'SHELXL-97 (Sheldrick, 1997)'
_computing_structure_solution 'SHELXL-97 (Sheldrick, 1997)'
_diffrn_ambient_temperature 160(2)
_diffrn_measured_fraction_theta_full 0.998
_diffrn_measured_fraction_theta_max 0.998
_diffrn_measurement_device_type 'Enraf Nonius CAD4'
_diffrn_measurement_method 'non-profiled omega/2theta scans'
_diffrn_radiation_monochromator graphite
_diffrn_radiation_source 'fine-focus sealed tube'
_diffrn_radiation_type MoK\a
_diffrn_radiation_wavelength 0.71073
_diffrn_reflns_av_R_equivalents 0.0227
_diffrn_reflns_av_sigmaI/netI 0.0639
_diffrn_reflns_limit_h_max 25
_diffrn_reflns_limit_h_min -25
_diffrn_reflns_limit_k_max 13
_diffrn_reflns_limit_k_min -3
_diffrn_reflns_limit_l_max 9
_diffrn_reflns_limit_l_min 0
_diffrn_reflns_number 3598
_diffrn_reflns_theta_full 24.99
_diffrn_reflns_theta_max 24.99
_diffrn_reflns_theta_min 1.86
_diffrn_standards_decay_% 2
_diffrn_standards_interval_count 100
_diffrn_standards_interval_time 60
_diffrn_standards_number 2
_exptl_absorpt_coefficient_mu 0.080
_exptl_absorpt_correction_T_max 0.9842
_exptl_absorpt_correction_T_min 0.9611
_exptl_absorpt_correction_type psi-scan
_exptl_crystal_colour yellow
_exptl_crystal_density_diffrn 1.247
_exptl_crystal_density_meas ?
_exptl_crystal_density_method .
_exptl_crystal_description prism
_exptl_crystal_F_000 752
_exptl_crystal_size_max 0.50
_exptl_crystal_size_mid 0.22
_exptl_crystal_size_min 0.20
_refine_diff_density_max 1.033
_refine_diff_density_min -0.551
_refine_diff_density_rms 0.061
_refine_ls_extinction_method none
_refine_ls_goodness_of_fit_ref 1.031
_refine_ls_hydrogen_treatment mixed
_refine_ls_matrix_type full
_refine_ls_number_parameters 235
_refine_ls_number_reflns 3265
_refine_ls_number_restraints 0
_refine_ls_restrained_S_all 1.031
_refine_ls_R_factor_all 0.1357
_refine_ls_R_factor_gt 0.0660
_refine_ls_shift/su_max 0.000
_refine_ls_shift/su_mean 0.000
_refine_ls_structure_factor_coef Fsqd
_refine_ls_weighting_details 'calc w=1/[\s^2^(Fo^2^)+(0.0752P)^2^+2.6177P] where P=(Fo^2^+2Fc^2^)/3'
_refine_ls_weighting_scheme calc
_refine_ls_wR_factor_gt 0.1564
_refine_ls_wR_factor_ref 0.1887
_reflns_number_gt 1953
_reflns_number_total 3265
_reflns_threshold_expression >2sigma(I)
_cod_data_source_file b506295k.txt
_cod_data_source_block ama95-14
_cod_depositor_comments
;
The following automatic conversions were performed:
'_symmetry_cell_setting' value 'Monoclinic' changed to 'monoclinic'
according to '/home/saulius/struct/CIF-dictionaries/cif_core.dic'
dictionary named 'cif_core.dic' version 2.4.1 from 2010-06-29.

Automatic conversion script
Id: cif_fix_enum 1527 2010-12-29 10:47:43Z saulius 
;
_cod_original_sg_symbol_H-M P21/a
_cod_database_code 7150212

loop_
_symmetry_equiv_pos_as_xyz
'x, y, z'
'-x+1/2, y+1/2, -z'
'-x, -y, -z'
'x-1/2, -y-1/2, z'

loop_
_atom_site_label
_atom_site_type_symbol
_atom_site_fract_x
_atom_site_fract_y
_atom_site_fract_z
_atom_site_U_iso_or_equiv
_atom_site_adp_type
_atom_site_occupancy
_atom_site_symmetry_multiplicity
_atom_site_calc_flag
_atom_site_refinement_flags
_atom_site_disorder_assembly
_atom_site_disorder_group
O1 O 0.27217(10) 0.5981(2) 0.1093(3) 0.0306(6) Uani 1 1 d . . .
O2 O -0.04832(10) 0.7809(2) 0.2005(3) 0.0324(6) Uani 1 1 d . . .
N1 N 0.05343(12) 0.6331(3) 0.1154(4) 0.0256(7) Uani 1 1 d . . .
N2 N 0.17133(12) 0.7399(3) 0.1196(3) 0.0244(7) Uani 1 1 d . . .
C1 C 0.21655(15) 0.5414(3) 0.0909(4) 0.0258(8) Uani 1 1 d . . .
C2 C 0.20906(16) 0.4209(3) 0.0614(4) 0.0296(8) Uani 1 1 d . . .
H2 H 0.2440 0.3700 0.0520 0.036 Uiso 1 1 calc R . .
C3 C 0.14974(16) 0.3695(3) 0.0443(4) 0.0295(8) Uani 1 1 d . . .
H3 H 0.1458 0.2850 0.0214 0.035 Uiso 1 1 calc R . .
C4 C 0.09829(16) 0.4389(3) 0.0601(4) 0.0276(8) Uani 1 1 d . . .
H4 H 0.0590 0.4029 0.0494 0.033 Uiso 1 1 calc R . .
C5 C 0.10405(15) 0.5656(3) 0.0928(4) 0.0235(7) Uani 1 1 d . . .
C6 C 0.16363(15) 0.6200(3) 0.1023(4) 0.0241(8) Uani 1 1 d . . .
C7 C 0.06117(15) 0.7520(3) 0.1443(4) 0.0248(8) Uani 1 1 d . . .
C8 C 0.12032(15) 0.8080(3) 0.1385(4) 0.0241(8) Uani 1 1 d . . .
C9 C 0.12567(16) 0.9357(3) 0.1519(4) 0.0290(8) Uani 1 1 d . . .
H9 H 0.1649 0.9729 0.1461 0.035 Uiso 1 1 calc R . .
C10 C 0.07511(17) 1.0052(3) 0.1728(5) 0.0346(9) Uani 1 1 d . . .
H10 H 0.0788 1.0913 0.1749 0.042 Uiso 1 1 calc R . .
C11 C 0.01643(17) 0.9504(3) 0.1917(5) 0.0317(9) Uani 1 1 d . . .
H11 H -0.0183 1.0004 0.2111 0.038 Uiso 1 1 calc R . .
C12 C 0.00943(15) 0.8282(3) 0.1824(5) 0.0276(8) Uani 1 1 d . . .
C13 C 0.31438(16) 0.5418(4) 0.2288(5) 0.0345(9) Uani 1 1 d . . .
H13A H 0.3528 0.5895 0.2319 0.041 Uiso 1 1 calc R . .
H13B H 0.3244 0.4588 0.1879 0.041 Uiso 1 1 calc R . .
C14 C 0.28827(17) 0.5340(4) 0.4080(5) 0.0359(9) Uani 1 1 d . . .
H14A H 0.3190 0.4951 0.4838 0.043 Uiso 1 1 calc R . .
H14B H 0.2519 0.4804 0.4051 0.043 Uiso 1 1 calc R . .
C15 C 0.26977(17) 0.6551(4) 0.4875(5) 0.0404(10) Uani 1 1 d . . .
H15A H 0.3071 0.7027 0.5140 0.048 Uiso 1 1 calc R . .
H15B H 0.2453 0.7018 0.4031 0.048 Uiso 1 1 calc R . .
C16 C 0.23288(19) 0.6389(5) 0.6503(6) 0.0590(14) Uani 1 1 d . . .
H16A H 0.2319 0.7179 0.7113 0.071 Uiso 1 1 calc R . .
H16B H 0.2548 0.5805 0.7252 0.071 Uiso 1 1 calc R . .
C17 C 0.1676(2) 0.5947(5) 0.6301(7) 0.0673(16) Uani 1 1 d . . .
H17A H 0.1647 0.5468 0.5225 0.081 Uiso 1 1 calc R . .
H17B H 0.1580 0.5393 0.7269 0.081 Uiso 1 1 calc R . .
C18 C 0.1221(2) 0.6890(5) 0.6251(7) 0.0659(15) Uani 1 1 d . . .
H18A H 0.1341 0.7478 0.5346 0.079 Uiso 1 1 calc R . .
H18B H 0.1234 0.7327 0.7364 0.079 Uiso 1 1 calc R . .
C19 C 0.05505(18) 0.6505(4) 0.5912(5) 0.0429(10) Uani 1 1 d . . .
H19A H 0.0526 0.6045 0.4819 0.052 Uiso 1 1 calc R . .
H19B H 0.0408 0.5967 0.6853 0.052 Uiso 1 1 calc R . .
C20 C 0.01469(17) 0.7613(4) 0.5811(5) 0.0369(9) Uani 1 1 d . . .
H20A H 0.0346 0.8217 0.5050 0.044 Uiso 1 1 calc R . .
H20B H 0.0119 0.7977 0.6973 0.044 Uiso 1 1 calc R . .
C21 C -0.05042(17) 0.7387(4) 0.5145(5) 0.0438(10) Uani 1 1 d . . .
H21A H -0.0705 0.6804 0.5935 0.053 Uiso 1 1 calc R . .
H21B H -0.0732 0.8163 0.5223 0.053 Uiso 1 1 calc R . .
C22 C -0.05737(16) 0.6908(3) 0.3339(5) 0.0331(9) Uani 1 1 d . . .
H22A H -0.0276 0.6241 0.3166 0.040 Uiso 1 1 calc R . .
H22B H -0.0989 0.6559 0.3213 0.040 Uiso 1 1 calc R . .

loop_
_atom_site_aniso_label
_atom_site_aniso_U_11
_atom_site_aniso_U_22
_atom_site_aniso_U_33
_atom_site_aniso_U_23
_atom_site_aniso_U_13
_atom_site_aniso_U_12
O1 0.0185(12) 0.0399(15) 0.0333(14) 0.0032(11) 0.0003(10) -0.0003(11)
O2 0.0209(13) 0.0307(14) 0.0454(15) -0.0011(12) -0.0010(11) 0.0001(11)
N1 0.0230(15) 0.0252(16) 0.0286(16) -0.0048(13) 0.0007(12) 0.0001(13)
N2 0.0253(15) 0.0272(16) 0.0208(14) -0.0023(12) 0.0002(12) -0.0026(12)
C1 0.0190(17) 0.037(2) 0.0214(18) 0.0054(15) 0.0010(13) -0.0013(15)
C2 0.0252(19) 0.033(2) 0.0307(19) 0.0033(16) 0.0034(15) 0.0086(16)
C3 0.033(2) 0.0231(18) 0.0323(19) -0.0023(16) 0.0013(16) 0.0027(16)
C4 0.0258(19) 0.0262(19) 0.0308(19) -0.0041(15) 0.0041(15) -0.0035(15)
C5 0.0232(18) 0.0267(18) 0.0205(17) -0.0013(14) 0.0004(13) 0.0016(15)
C6 0.0235(17) 0.030(2) 0.0188(16) -0.0011(15) -0.0004(14) -0.0009(15)
C7 0.0256(18) 0.0266(19) 0.0222(17) -0.0016(15) -0.0005(14) -0.0006(15)
C8 0.0272(18) 0.0269(18) 0.0182(17) -0.0013(14) 0.0002(14) -0.0018(15)
C9 0.032(2) 0.0272(19) 0.0281(19) -0.0013(16) 0.0037(15) -0.0080(16)
C10 0.047(2) 0.0220(19) 0.034(2) -0.0017(16) 0.0022(18) -0.0031(17)
C11 0.031(2) 0.027(2) 0.037(2) -0.0017(16) -0.0002(16) 0.0075(16)
C12 0.0243(18) 0.0263(19) 0.032(2) -0.0024(16) -0.0026(15) 0.0008(15)
C13 0.0200(18) 0.046(2) 0.037(2) -0.0016(18) -0.0034(15) 0.0050(17)
C14 0.0275(19) 0.047(2) 0.034(2) 0.0010(18) -0.0033(16) 0.0043(18)
C15 0.027(2) 0.058(3) 0.037(2) -0.012(2) -0.0042(17) 0.0008(18)
C16 0.040(2) 0.092(4) 0.046(3) -0.032(3) 0.006(2) -0.005(2)
C17 0.041(3) 0.090(4) 0.072(3) -0.033(3) 0.011(2) -0.004(3)
C18 0.048(3) 0.077(4) 0.073(3) -0.033(3) -0.022(2) 0.015(3)
C19 0.043(2) 0.041(2) 0.044(2) -0.014(2) -0.0100(19) 0.0108(19)
C20 0.040(2) 0.036(2) 0.035(2) -0.0083(18) -0.0032(17) 0.0037(18)
C21 0.032(2) 0.057(3) 0.043(2) -0.009(2) 0.0028(18) 0.012(2)
C22 0.0239(19) 0.032(2) 0.044(2) -0.0049(18) 0.0034(16) -0.0021(16)

loop_
_atom_type_symbol
_atom_type_description
_atom_type_scat_dispersion_real
_atom_type_scat_dispersion_imag
_atom_type_scat_source
C C 0.0033 0.0016 'International Tables Vol C Tables 4.2.6.8 and 6.1.1.4'
H H 0.0000 0.0000 'International Tables Vol C Tables 4.2.6.8 and 6.1.1.4'
N N 0.0061 0.0033 'International Tables Vol C Tables 4.2.6.8 and 6.1.1.4'
O O 0.0106 0.0060 'International Tables Vol C Tables 4.2.6.8 and 6.1.1.4'

loop_
_geom_angle_atom_site_label_1
_geom_angle_atom_site_label_2
_geom_angle_atom_site_label_3
_geom_angle
_geom_angle_site_symmetry_1
_geom_angle_site_symmetry_3
_geom_angle_publ_flag
C1 O1 C13 115.9(3) . . ?
C12 O2 C22 117.3(3) . . ?
C7 N1 C5 117.3(3) . . ?
C6 N2 C8 117.0(3) . . ?
C2 C1 O1 124.7(3) . . ?
C2 C1 C6 119.9(3) . . ?
O1 C1 C6 115.5(3) . . ?
C1 C2 C3 121.0(3) . . ?
C1 C2 H2 119.5 . . ?
C3 C2 H2 119.5 . . ?
C4 C3 C2 121.4(3) . . ?
C4 C3 H3 119.3 . . ?
C2 C3 H3 119.3 . . ?
C3 C4 C5 119.4(3) . . ?
C3 C4 H4 120.3 . . ?
C5 C4 H4 120.3 . . ?
N1 C5 C4 119.5(3) . . ?
N1 C5 C6 120.7(3) . . ?
C4 C5 C6 119.9(3) . . ?
N2 C6 C5 122.1(3) . . ?
N2 C6 C1 119.7(3) . . ?
C5 C6 C1 118.3(3) . . ?
N1 C7 C8 121.9(3) . . ?
N1 C7 C12 120.3(3) . . ?
C8 C7 C12 117.8(3) . . ?
N2 C8 C9 119.4(3) . . ?
N2 C8 C7 120.7(3) . . ?
C9 C8 C7 120.0(3) . . ?
C10 C9 C8 120.2(3) . . ?
C10 C9 H9 119.9 . . ?
C8 C9 H9 119.9 . . ?
C9 C10 C11 120.6(3) . . ?
C9 C10 H10 119.7 . . ?
C11 C10 H10 119.7 . . ?
C12 C11 C10 121.0(3) . . ?
C12 C11 H11 119.5 . . ?
C10 C11 H11 119.5 . . ?
C11 C12 O2 118.3(3) . . ?
C11 C12 C7 120.0(3) . . ?
O2 C12 C7 121.6(3) . . ?
O1 C13 C14 112.0(3) . . ?
O1 C13 H13A 109.2 . . ?
C14 C13 H13A 109.2 . . ?
O1 C13 H13B 109.2 . . ?
C14 C13 H13B 109.2 . . ?
H13A C13 H13B 107.9 . . ?
C13 C14 C15 115.2(3) . . ?
C13 C14 H14A 108.5 . . ?
C15 C14 H14A 108.5 . . ?
C13 C14 H14B 108.5 . . ?
C15 C14 H14B 108.5 . . ?
H14A C14 H14B 107.5 . . ?
C16 C15 C14 112.3(4) . . ?
C16 C15 H15A 109.2 . . ?
C14 C15 H15A 109.2 . . ?
C16 C15 H15B 109.2 . . ?
C14 C15 H15B 109.2 . . ?
H15A C15 H15B 107.9 . . ?
C15 C16 C17 117.0(4) . . ?
C15 C16 H16A 108.0 . . ?
C17 C16 H16A 108.0 . . ?
C15 C16 H16B 108.0 . . ?
C17 C16 H16B 108.0 . . ?
H16A C16 H16B 107.3 . . ?
C18 C17 C16 115.0(5) . . ?
C18 C17 H17A 108.5 . . ?
C16 C17 H17A 108.5 . . ?
C18 C17 H17B 108.5 . . ?
C16 C17 H17B 108.5 . . ?
H17A C17 H17B 107.5 . . ?
C17 C18 C19 117.5(4) . . ?
C17 C18 H18A 107.9 . . ?
C19 C18 H18A 107.9 . . ?
C17 C18 H18B 107.9 . . ?
C19 C18 H18B 107.9 . . ?
H18A C18 H18B 107.2 . . ?
C20 C19 C18 110.0(4) . . ?
C20 C19 H19A 109.7 . . ?
C18 C19 H19A 109.7 . . ?
C20 C19 H19B 109.7 . . ?
C18 C19 H19B 109.7 . . ?
H19A C19 H19B 108.2 . . ?
C19 C20 C21 115.5(3) . . ?
C19 C20 H20A 108.4 . . ?
C21 C20 H20A 108.4 . . ?
C19 C20 H20B 108.4 . . ?
C21 C20 H20B 108.4 . . ?
H20A C20 H20B 107.5 . . ?
C22 C21 C20 117.7(3) . . ?
C22 C21 H21A 107.9 . . ?
C20 C21 H21A 107.9 . . ?
C22 C21 H21B 107.9 . . ?
C20 C21 H21B 107.9 . . ?
H21A C21 H21B 107.2 . . ?
O2 C22 C21 114.5(3) . . ?
O2 C22 H22A 108.6 . . ?
C21 C22 H22A 108.6 . . ?
O2 C22 H22B 108.6 . . ?
C21 C22 H22B 108.6 . . ?
H22A C22 H22B 107.6 . . ?

loop_
_geom_bond_atom_site_label_1
_geom_bond_atom_site_label_2
_geom_bond_distance
_geom_bond_site_symmetry_2
_geom_bond_publ_flag
O1 C1 1.374(4) . ?
O1 C13 1.448(4) . ?
O2 C12 1.372(4) . ?
O2 C22 1.447(4) . ?
N1 C7 1.336(4) . ?
N1 C5 1.344(4) . ?
N2 C6 1.335(4) . ?
N2 C8 1.351(4) . ?
C1 C2 1.354(5) . ?
C1 C6 1.446(5) . ?
C2 C3 1.420(5) . ?
C2 H2 0.9500 . ?
C3 C4 1.364(5) . ?
C3 H3 0.9500 . ?
C4 C5 1.421(5) . ?
C4 H4 0.9500 . ?
C5 C6 1.435(5) . ?
C7 C8 1.433(5) . ?
C7 C12 1.438(5) . ?
C8 C9 1.412(5) . ?
C9 C10 1.353(5) . ?
C9 H9 0.9500 . ?
C10 C11 1.424(5) . ?
C10 H10 0.9500 . ?
C11 C12 1.355(5) . ?
C11 H11 0.9500 . ?
C13 C14 1.507(5) . ?
C13 H13A 0.9900 . ?
C13 H13B 0.9900 . ?
C14 C15 1.522(5) . ?
C14 H14A 0.9900 . ?
C14 H14B 0.9900 . ?
C15 C16 1.510(6) . ?
C15 H15A 0.9900 . ?
C15 H15B 0.9900 . ?
C16 C17 1.515(6) . ?
C16 H16A 0.9900 . ?
C16 H16B 0.9900 . ?
C17 C18 1.436(7) . ?
C17 H17A 0.9900 . ?
C17 H17B 0.9900 . ?
C18 C19 1.548(6) . ?
C18 H18A 0.9900 . ?
C18 H18B 0.9900 . ?
C19 C20 1.506(5) . ?
C19 H19A 0.9900 . ?
C19 H19B 0.9900 . ?
C20 C21 1.534(5) . ?
C20 H20A 0.9900 . ?
C20 H20B 0.9900 . ?
C21 C22 1.506(5) . ?
C21 H21A 0.9900 . ?
C21 H21B 0.9900 . ?
C22 H22A 0.9900 . ?
C22 H22B 0.9900 . ?

loop_
_cod_related_entry_id
_cod_related_entry_database
_cod_related_entry_code
1 ChemSpider 9535018
